data_1564151
loop_
_publ_author_name
'Zhao, Hongyan'
'Zhang, Shaohui'
'Fang, Xiaojun'
'Chen, Liang'
'Ren, Wenshan'

_publ_section_title
;
 Synthesis, structure and catalytic activity of organozinc complexes
 derived from chiral sulfonylamidoazetidines
;
_journal_name_full 'Inorganica Chimica Acta'
_journal_page_first 119767
_journal_paper_doi 10.1016/j.ica.2020.119767
_journal_volume 511
_journal_year 2020
_chemical_absolute_configuration rm
_chemical_formula_moiety 'C52 H60 N4 O4 S2 Zn2'
_chemical_formula_sum 'C52 H60 N4 O4 S2 Zn2'
_chemical_formula_weight 999.90
_space_group_crystal_system trigonal
_space_group_IT_number 154
_space_group_name_Hall 'P 32 2"'
_space_group_name_H-M_alt 'P 32 2 1'
_atom_sites_solution_hydrogens geom
_atom_sites_solution_primary dual
_cell_angle_alpha 90
_cell_angle_beta 90
_cell_angle_gamma 120
_cell_formula_units_Z 3
_cell_length_a 11.5916(2)
_cell_length_b 11.5916(2)
_cell_length_c 34.5612(5)
_cell_measurement_reflns_used 9606
_cell_measurement_temperature 290.73(10)
_cell_measurement_theta_max 72.6890
_cell_measurement_theta_min 4.3890
_cell_volume 4021.67(11)
_computing_cell_refinement 'CrysAlisPro 1.171.38.43f (Rigaku OD, 2015)'
_computing_data_collection 'CrysAlisPro 1.171.38.43f (Rigaku OD, 2015)'
_computing_data_reduction 'CrysAlisPro 1.171.38.43f (Rigaku OD, 2015)'
_computing_molecular_graphics 'Olex2 (Dolomanov et al., 2009)'
_computing_publication_material 'Olex2 (Dolomanov et al., 2009)'
_computing_structure_refinement 'ShelXL (Sheldrick, 2015)'
_computing_structure_solution 'ShelXT (Sheldrick, 2015)'
_diffrn_ambient_environment air
_diffrn_ambient_temperature 290.73(10)
_diffrn_detector 'CCD plate'
_diffrn_detector_area_resol_mean 8.0243
_diffrn_detector_type EosS2
_diffrn_measured_fraction_theta_full 0.998
_diffrn_measured_fraction_theta_max 0.987
_diffrn_measurement_details
;
List of Runs (angles in degrees, time in seconds):

  # Type    Start    End  Width  t~exp~   \w     \q     \k     \f   Frames
--------------------------------------------------------------------------
  1  \w    -91.00  -3.00   1.00    2.94    --  -37.03 126.00 -90.00   88
  2  \w   -104.00 -20.00   1.00    2.94    --  -37.03 -57.00  30.00   84
  3  \w      1.00  76.00   1.00    2.94    --   37.03 -99.00  30.00   75
  4  \w     24.00  91.00   1.00    2.94    --   37.03-126.00 -30.00   67
  5  \w    -30.00  54.00   1.00    2.94    --   37.03 -57.00 -90.00   84
  6  \w     24.00  91.00   1.00    2.94    --   37.03-126.00-150.00   67
  7  \w     41.00 109.00   1.00   15.00    --  110.47 -95.00-180.00   68
  8  \w     41.00 109.00   1.00   15.00    --  110.47 -95.00   0.00   68
  9  \w     42.00 128.00   1.00   15.00    --  110.47 -45.00   0.00   86
 10  \w     41.00 116.00   1.00   15.00    --  110.47-112.00 -30.00   75
 11  \w     40.00 149.00   1.00   15.00    --  110.47 -15.00   0.00  109
 12  \w   -105.00 -10.00   1.00    2.94    --  -37.03 -77.00-180.00   95
 13  \w    -66.00  34.00   1.00    2.94    --  -37.03  19.00-150.00  100
 14  \w   -106.00 -66.00   1.00    2.94    --  -37.03 -38.00  60.00   40
 15  \w   -104.00 -20.00   1.00    2.94    --  -37.03 -57.00 -90.00   84
;
_diffrn_measurement_device 'four-circle diffractometer'
_diffrn_measurement_device_type 'SuperNova, Dual, Cu at zero, EosS2'
_diffrn_measurement_method '\w scans'
_diffrn_orient_matrix_type 'CrysAlisPro convention (1999,Acta A55,543-557)'
_diffrn_orient_matrix_UB_11 -0.1389424000
_diffrn_orient_matrix_UB_12 -0.1072190000
_diffrn_orient_matrix_UB_13 0.0141380000
_diffrn_orient_matrix_UB_21 -0.0397804000
_diffrn_orient_matrix_UB_22 0.1074987000
_diffrn_orient_matrix_UB_23 0.0052850000
_diffrn_orient_matrix_UB_31 -0.0518043000
_diffrn_orient_matrix_UB_32 -0.0225748000
_diffrn_orient_matrix_UB_33 -0.0419204000
_diffrn_radiation_monochromator mirror
_diffrn_radiation_probe x-ray
_diffrn_radiation_type CuK\a
_diffrn_radiation_wavelength 1.54184
_diffrn_reflns_av_R_equivalents 0.0654
_diffrn_reflns_av_unetI/netI 0.0802
_diffrn_reflns_Laue_measured_fraction_full 0.998
_diffrn_reflns_Laue_measured_fraction_max 0.987
_diffrn_reflns_limit_h_max 9
_diffrn_reflns_limit_h_min -14
_diffrn_reflns_limit_k_max 14
_diffrn_reflns_limit_k_min -13
_diffrn_reflns_limit_l_max 27
_diffrn_reflns_limit_l_min -42
_diffrn_reflns_number 19974
_diffrn_reflns_point_group_measured_fraction_full 0.998
_diffrn_reflns_point_group_measured_fraction_max 0.979
_diffrn_reflns_theta_full 67.684
_diffrn_reflns_theta_max 73.040
_diffrn_reflns_theta_min 3.837
_diffrn_source 'micro-focus sealed X-ray tube'
_diffrn_source_type 'SuperNova (Cu) X-ray Source'
_exptl_absorpt_coefficient_mu 2.174
_exptl_absorpt_correction_T_max 1.00000
_exptl_absorpt_correction_T_min 0.52665
_exptl_absorpt_correction_type multi-scan
_exptl_absorpt_process_details
;
CrysAlisPro 1.171.38.43f (Rigaku Oxford Diffraction, 2015)
Empirical absorption correction using spherical harmonics,
 implemented in SCALE3 ABSPACK scaling algorithm.
;
_exptl_crystal_colour 'clear light colourless'
_exptl_crystal_colour_lustre clear
_exptl_crystal_colour_modifier light
_exptl_crystal_colour_primary colourless
_exptl_crystal_density_diffrn 1.239
_exptl_crystal_description block
_exptl_crystal_F_000 1572
_exptl_crystal_size_max 0.2
_exptl_crystal_size_mid 0.2
_exptl_crystal_size_min 0.1
_refine_diff_density_max 0.897
_refine_diff_density_min -0.462
_refine_diff_density_rms 0.085
_refine_ls_abs_structure_details
;
 Flack x determined using 1590 quotients [(I+)-(I-)]/[(I+)+(I-)]
 (Parsons, Flack and Wagner, Acta Cryst. B69 (2013) 249-259).
;
_refine_ls_abs_structure_Flack -0.04(2)
_refine_ls_extinction_coef .
_refine_ls_extinction_method none
_refine_ls_goodness_of_fit_ref 1.026
_refine_ls_hydrogen_treatment constr
_refine_ls_matrix_type full
_refine_ls_number_parameters 292
_refine_ls_number_reflns 5265
_refine_ls_number_restraints 0
_refine_ls_restrained_S_all 1.026
_refine_ls_R_factor_all 0.0627
_refine_ls_R_factor_gt 0.0548
_refine_ls_shift/su_max 0.001
_refine_ls_shift/su_mean 0.000
_refine_ls_structure_factor_coef Fsqd
_refine_ls_weighting_details 'w=1/[\s^2^(Fo^2^)+(0.0729P)^2^] where P=(Fo^2^+2Fc^2^)/3'
_refine_ls_weighting_scheme calc
_refine_ls_wR_factor_gt 0.1313
_refine_ls_wR_factor_ref 0.1368
_reflns_Friedel_coverage 0.722
_reflns_Friedel_fraction_full 0.999
_reflns_Friedel_fraction_max 0.967
_reflns_number_gt 4662
_reflns_number_total 5265
_reflns_threshold_expression 'I > 2\s(I)'
_cod_data_source_file ICA-2020-511-119767.cif
_cod_data_source_block compound2
_cod_original_cell_volume 4021.67(15)
_cod_database_code 1564151
_shelx_space_group_comment
;
The symmetry employed for this shelxl refinement is uniquely defined
by the following loop, which should always be used as a source of
symmetry information in preference to the above space-group names.
They are only intended as comments.
;
_shelx_estimated_absorpt_t_max 0.812
_shelx_estimated_absorpt_t_min 0.670
_reflns_odcompleteness_completeness 99.93
_reflns_odcompleteness_iscentric 1
_reflns_odcompleteness_theta 66.97
_olex2_refinement_description
;
1. Fixed Uiso
 At 1.2 times of:
  All C(H) groups, All C(H,H) groups
 At 1.5 times of:
  All C(H,H,H) groups
2.a Ternary CH refined with riding coordinates:
 C4(H4), C19(H19), C12(H12)
2.b Secondary CH2 refined with riding coordinates:
 C3(H3A,H3B), C1(H1A,H1B)
2.c Aromatic/amide H refined with riding coordinates:
 C17(H17), C6(H6), C18(H18), C16(H16), C22(H22), C7(H7), C15(H15), C11(H11),
 C10(H10), C14(H14), C23(H23), C24(H24), C25(H25), C26(H26)
2.d Idealised Me refined as rotating group:
 C2(H2A,H2B,H2C), C20(H20A,H20B,H20C), C9(H9A,H9B,H9C)
;

loop_
_space_group_symop_operation_xyz
'x, y, z'
'-y, x-y, z+2/3'
'-x+y, -x, z+1/3'
'y, x, -z'
'x-y, -y, -z+1/3'
'-x, -x+y, -z+2/3'

loop_
_atom_site_label
_atom_site_type_symbol
_atom_site_fract_x
_atom_site_fract_y
_atom_site_fract_z
_atom_site_U_iso_or_equiv
_atom_site_adp_type
_atom_site_occupancy
_atom_site_site_symmetry_order
_atom_site_calc_flag
_atom_site_refinement_flags_posn
_atom_site_refinement_flags_adp
_atom_site_refinement_flags_occupancy
_atom_site_disorder_assembly
_atom_site_disorder_group
Zn1 Zn 0.47889(7) 0.53585(7) 0.44512(2) 0.02702(19) Uani 1 1 d . . . . .
S1 S 0.52318(13) 0.74377(14) 0.51601(3) 0.0259(3) Uani 1 1 d . . . . .
O1 O 0.4737(4) 0.6194(4) 0.53876(9) 0.0290(8) Uani 1 1 d . . . . .
O2 O 0.6444(4) 0.8591(4) 0.53008(9) 0.0315(9) Uani 1 1 d . . . . .
N2 N 0.5963(5) 0.6914(5) 0.40100(12) 0.0299(10) Uani 1 1 d . . . . .
N1 N 0.5341(5) 0.7080(5) 0.47279(12) 0.0297(10) Uani 1 1 d . . . . .
C17 C 0.1683(7) 0.6127(8) 0.39304(16) 0.0460(17) Uani 1 1 d . . . . .
H17 H 0.097480 0.530714 0.385533 0.055 Uiso 1 1 calc R . . . .
C5 C 0.3979(6) 0.7893(5) 0.51948(12) 0.0265(11) Uani 1 1 d . . . . .
C3 C 0.7129(6) 0.7846(6) 0.42611(14) 0.0303(12) Uani 1 1 d . . . . .
H3A H 0.784560 0.858169 0.412190 0.036 Uiso 1 1 calc R . . . .
H3B H 0.746392 0.740144 0.442609 0.036 Uiso 1 1 calc R . . . .
C4 C 0.6161(6) 0.8197(5) 0.44643(13) 0.0304(12) Uani 1 1 d . . . . .
H4 H 0.652924 0.910231 0.456640 0.036 Uiso 1 1 calc R . . . .
C1 C 0.3158(5) 0.3617(6) 0.43784(15) 0.0343(12) Uani 1 1 d . . . . .
H1A H 0.243571 0.363691 0.451417 0.041 Uiso 1 1 calc R . . . .
H1B H 0.293712 0.351101 0.410522 0.041 Uiso 1 1 calc R . . . .
C6 C 0.4319(6) 0.9141(6) 0.53433(17) 0.0389(13) Uani 1 1 d . . . . .
H6 H 0.516875 0.969312 0.544166 0.047 Uiso 1 1 calc R . . . .
C18 C 0.2962(6) 0.6328(7) 0.39401(14) 0.0380(13) Uani 1 1 d . . . . .
H18 H 0.310442 0.562901 0.387731 0.046 Uiso 1 1 calc R . . . .
C16 C 0.1461(7) 0.7174(8) 0.40349(16) 0.0469(17) Uani 1 1 d . . . . .
H16 H 0.060004 0.704006 0.403772 0.056 Uiso 1 1 calc R . . . .
C19 C 0.6390(6) 0.6770(6) 0.36145(14) 0.0357(13) Uani 1 1 d . . . . .
H19 H 0.702010 0.766317 0.351786 0.043 Uiso 1 1 calc R . . . .
C8 C 0.2108(7) 0.8734(7) 0.52038(15) 0.0386(15) Uani 1 1 d . . . . .
C12 C 0.5459(6) 0.7894(6) 0.40637(14) 0.0321(13) Uani 1 1 d . . . . .
H12 H 0.598201 0.866066 0.389467 0.039 Uiso 1 1 calc R . . . .
C22 C 0.5131(7) 0.6926(7) 0.30542(15) 0.0403(15) Uani 1 1 d . . . . .
H22 H 0.577333 0.782379 0.303831 0.048 Uiso 1 1 calc R . . . .
C21 C 0.5229(7) 0.6138(6) 0.33367(14) 0.0353(13) Uani 1 1 d . . . . .
C13 C 0.4041(6) 0.7555(7) 0.40420(14) 0.0359(14) Uani 1 1 d . . . . .
C7 C 0.3390(7) 0.9557(7) 0.53441(19) 0.0466(16) Uani 1 1 d . . . . .
H7 H 0.362508 1.039659 0.543953 0.056 Uiso 1 1 calc R . . . .
C15 C 0.2515(7) 0.8386(8) 0.41321(18) 0.0479(17) Uani 1 1 d . . . . .
H15 H 0.236890 0.908217 0.419554 0.057 Uiso 1 1 calc R . . . .
C11 C 0.2703(6) 0.7057(7) 0.50592(15) 0.0371(13) Uani 1 1 d . . . . .
H11 H 0.246101 0.621261 0.496630 0.044 Uiso 1 1 calc R . . . .
C2 C 0.3211(7) 0.2393(6) 0.45135(17) 0.0445(15) Uani 1 1 d . . . . .
H2A H 0.385049 0.229641 0.436131 0.067 Uiso 1 1 calc GR . . . .
H2B H 0.234839 0.161490 0.448316 0.067 Uiso 1 1 calc GR . . . .
H2C H 0.346635 0.249495 0.478099 0.067 Uiso 1 1 calc GR . . . .
C10 C 0.1778(6) 0.7506(7) 0.50643(15) 0.0388(14) Uani 1 1 d . . . . .
H10 H 0.092238 0.695295 0.497032 0.047 Uiso 1 1 calc R . . . .
C20 C 0.7131(7) 0.5989(7) 0.36493(16) 0.0430(16) Uani 1 1 d . . . . .
H20A H 0.792394 0.649140 0.380048 0.065 Uiso 1 1 calc GR . . . .
H20B H 0.736752 0.583611 0.339597 0.065 Uiso 1 1 calc GR . . . .
H20C H 0.656583 0.514969 0.377326 0.065 Uiso 1 1 calc GR . . . .
C14 C 0.3801(7) 0.8593(7) 0.41375(17) 0.0433(15) Uani 1 1 d . . . . .
H14 H 0.450863 0.942386 0.420492 0.052 Uiso 1 1 calc R . . . .
C23 C 0.4069(8) 0.6383(8) 0.27913(17) 0.0496(17) Uani 1 1 d . . . . .
H23 H 0.400847 0.691366 0.259958 0.059 Uiso 1 1 calc R . . . .
C24 C 0.3121(8) 0.5064(8) 0.28193(18) 0.0518(19) Uani 1 1 d . . . . .
H24 H 0.239429 0.470692 0.265249 0.062 Uiso 1 1 calc R . . . .
C25 C 0.3237(7) 0.4256(7) 0.30951(19) 0.0488(18) Uani 1 1 d . . . . .
H25 H 0.260848 0.335332 0.310589 0.059 Uiso 1 1 calc R . . . .
C26 C 0.4293(7) 0.4799(7) 0.33545(16) 0.0402(15) Uani 1 1 d . . . . .
H26 H 0.436863 0.426119 0.354042 0.048 Uiso 1 1 calc R . . . .
C9 C 0.1138(8) 0.9253(9) 0.5206(2) 0.0569(19) Uani 1 1 d . . . . .
H9A H 0.076052 0.914503 0.546016 0.085 Uiso 1 1 calc GR . . . .
H9B H 0.044016 0.876303 0.502249 0.085 Uiso 1 1 calc GR . . . .
H9C H 0.159998 1.018031 0.513818 0.085 Uiso 1 1 calc GR . . . .

loop_
_atom_site_aniso_label
_atom_site_aniso_U_11
_atom_site_aniso_U_22
_atom_site_aniso_U_33
_atom_site_aniso_U_23
_atom_site_aniso_U_13
_atom_site_aniso_U_12
Zn1 0.0285(4) 0.0291(4) 0.0246(3) -0.0006(3) 0.0001(3) 0.0151(3)
S1 0.0300(7) 0.0280(7) 0.0222(5) 0.0004(5) 0.0008(4) 0.0163(6)
O1 0.034(2) 0.030(2) 0.0265(16) 0.0002(14) -0.0002(15) 0.0178(18)
O2 0.036(2) 0.032(2) 0.0271(15) -0.0019(14) -0.0046(15) 0.0171(19)
N2 0.034(3) 0.033(3) 0.0253(19) 0.0035(19) 0.0024(18) 0.019(2)
N1 0.035(3) 0.025(2) 0.031(2) 0.0023(18) 0.0020(19) 0.016(2)
C17 0.045(4) 0.060(5) 0.039(3) 0.009(3) 0.001(3) 0.031(4)
C5 0.031(3) 0.033(3) 0.0219(19) 0.0007(19) 0.005(2) 0.021(3)
C3 0.028(3) 0.032(3) 0.032(2) 0.006(2) 0.005(2) 0.017(2)
C4 0.034(3) 0.026(3) 0.030(2) 0.005(2) 0.008(2) 0.014(3)
C1 0.022(3) 0.033(3) 0.034(2) 0.000(2) -0.006(2) 0.003(3)
C6 0.033(3) 0.034(3) 0.049(3) -0.004(3) 0.001(2) 0.015(3)
C18 0.044(4) 0.049(4) 0.032(2) -0.002(2) -0.002(2) 0.031(3)
C16 0.046(4) 0.072(5) 0.038(3) 0.021(3) 0.012(3) 0.041(4)
C19 0.040(4) 0.041(3) 0.027(2) 0.006(2) 0.006(2) 0.022(3)
C8 0.043(4) 0.048(4) 0.035(3) 0.013(3) 0.011(2) 0.030(3)
C12 0.040(3) 0.034(3) 0.029(2) 0.011(2) 0.009(2) 0.023(3)
C22 0.051(4) 0.051(4) 0.029(2) -0.007(3) -0.004(3) 0.034(3)
C21 0.039(3) 0.044(4) 0.029(2) -0.002(2) 0.003(2) 0.026(3)
C13 0.042(3) 0.046(4) 0.024(2) 0.013(2) 0.009(2) 0.025(3)
C7 0.053(4) 0.033(4) 0.062(4) 0.006(3) 0.010(3) 0.028(3)
C15 0.054(4) 0.052(4) 0.048(3) 0.023(3) 0.019(3) 0.034(4)
C11 0.031(3) 0.044(4) 0.036(2) -0.007(3) 0.000(2) 0.019(3)
C2 0.039(4) 0.030(3) 0.050(3) -0.005(3) 0.003(3) 0.007(3)
C10 0.031(3) 0.051(4) 0.030(2) -0.003(2) -0.002(2) 0.017(3)
C20 0.047(4) 0.059(4) 0.034(3) 0.005(3) 0.007(3) 0.034(3)
C14 0.054(4) 0.045(4) 0.044(3) 0.015(3) 0.014(3) 0.035(3)
C23 0.057(5) 0.066(5) 0.036(3) -0.003(3) -0.007(3) 0.038(4)
C24 0.048(4) 0.074(5) 0.038(3) -0.017(3) -0.007(3) 0.034(4)
C25 0.046(4) 0.045(4) 0.053(4) -0.013(3) 0.007(3) 0.021(3)
C26 0.046(4) 0.044(4) 0.035(3) -0.001(2) 0.009(3) 0.026(3)
C9 0.049(5) 0.059(5) 0.066(4) 0.009(4) 0.008(4) 0.029(4)

loop_
_atom_type_symbol
_atom_type_description
_atom_type_scat_dispersion_real
_atom_type_scat_dispersion_imag
_atom_type_scat_source
C C 0.0181 0.0091 'International Tables Vol C Tables 4.2.6.8 and 6.1.1.4'
H H 0.0000 0.0000 'International Tables Vol C Tables 4.2.6.8 and 6.1.1.4'
N N 0.0311 0.0180 'International Tables Vol C Tables 4.2.6.8 and 6.1.1.4'
O O 0.0492 0.0322 'International Tables Vol C Tables 4.2.6.8 and 6.1.1.4'
S S 0.3331 0.5567 'International Tables Vol C Tables 4.2.6.8 and 6.1.1.4'
Zn Zn -1.5491 0.6778 'International Tables Vol C Tables 4.2.6.8 and 6.1.1.4'

loop_
_geom_angle_atom_site_label_1
_geom_angle_atom_site_label_2
_geom_angle_atom_site_label_3
_geom_angle
_geom_angle_site_symmetry_1
_geom_angle_site_symmetry_3
O1 Zn1 N2 100.86(16) 4_556 .
N1 Zn1 O1 106.88(17) . 4_556
N1 Zn1 N2 76.11(18) . .
C1 Zn1 O1 100.9(2) . 4_556
C1 Zn1 N2 128.68(19) . .
C1 Zn1 N1 138.0(2) . .
O1 S1 N1 106.9(2) . .
O1 S1 C5 106.0(2) . .
O2 S1 O1 116.2(2) . .
O2 S1 N1 113.1(2) . .
O2 S1 C5 105.1(3) . .
N1 S1 C5 109.1(2) . .
S1 O1 Zn1 139.3(2) . 4_556
C3 N2 Zn1 98.7(3) . .
C3 N2 C12 86.3(4) . .
C19 N2 Zn1 129.7(4) . .
C19 N2 C3 112.2(4) . .
C19 N2 C12 117.8(4) . .
C12 N2 Zn1 102.2(3) . .
S1 N1 Zn1 133.4(3) . .
C4 N1 Zn1 108.9(3) . .
C4 N1 S1 117.2(4) . .
C18 C17 H17 120.3 . .
C18 C17 C16 119.5(7) . .
C16 C17 H17 120.3 . .
C6 C5 S1 118.9(5) . .
C11 C5 S1 121.0(4) . .
C11 C5 C6 120.0(5) . .
N2 C3 H3A 114.2 . .
N2 C3 H3B 114.2 . .
N2 C3 C4 86.7(4) . .
H3A C3 H3B 111.4 . .
C4 C3 H3A 114.2 . .
C4 C3 H3B 114.2 . .
N1 C4 C3 106.5(4) . .
N1 C4 H4 117.5 . .
N1 C4 C12 108.5(4) . .
C3 C4 H4 117.5 . .
C3 C4 C12 84.4(4) . .
C12 C4 H4 117.5 . .
Zn1 C1 H1A 108.1 . .
Zn1 C1 H1B 108.1 . .
H1A C1 H1B 107.3 . .
C2 C1 Zn1 116.7(4) . .
C2 C1 H1A 108.1 . .
C2 C1 H1B 108.1 . .
C5 C6 H6 120.1 . .
C7 C6 C5 119.8(6) . .
C7 C6 H6 120.1 . .
C17 C18 H18 119.3 . .
C17 C18 C13 121.3(7) . .
C13 C18 H18 119.3 . .
C17 C16 H16 120.2 . .
C15 C16 C17 119.6(7) . .
C15 C16 H16 120.2 . .
N2 C19 H19 108.0 . .
N2 C19 C21 111.9(5) . .
N2 C19 C20 108.0(4) . .
C21 C19 H19 108.0 . .
C21 C19 C20 112.9(5) . .
C20 C19 H19 108.0 . .
C7 C8 C9 118.4(6) . .
C10 C8 C7 118.9(6) . .
C10 C8 C9 122.7(6) . .
N2 C12 C4 85.7(4) . .
N2 C12 H12 108.0 . .
C4 C12 H12 108.0 . .
C13 C12 N2 125.5(5) . .
C13 C12 C4 119.2(4) . .
C13 C12 H12 108.0 . .
C21 C22 H22 119.8 . .
C21 C22 C23 120.4(7) . .
C23 C22 H22 119.8 . .
C22 C21 C19 118.5(6) . .
C26 C21 C19 121.8(5) . .
C26 C21 C22 119.8(6) . .
C18 C13 C12 126.3(6) . .
C18 C13 C14 118.3(6) . .
C14 C13 C12 115.3(6) . .
C6 C7 C8 120.8(6) . .
C6 C7 H7 119.6 . .
C8 C7 H7 119.6 . .
C16 C15 H15 119.6 . .
C16 C15 C14 120.9(7) . .
C14 C15 H15 119.6 . .
C5 C11 H11 120.6 . .
C5 C11 C10 118.8(6) . .
C10 C11 H11 120.6 . .
C1 C2 H2A 109.5 . .
C1 C2 H2B 109.5 . .
C1 C2 H2C 109.5 . .
H2A C2 H2B 109.5 . .
H2A C2 H2C 109.5 . .
H2B C2 H2C 109.5 . .
C8 C10 C11 121.5(6) . .
C8 C10 H10 119.2 . .
C11 C10 H10 119.2 . .
C19 C20 H20A 109.5 . .
C19 C20 H20B 109.5 . .
C19 C20 H20C 109.5 . .
H20A C20 H20B 109.5 . .
H20A C20 H20C 109.5 . .
H20B C20 H20C 109.5 . .
C13 C14 H14 119.8 . .
C15 C14 C13 120.4(7) . .
C15 C14 H14 119.8 . .
C22 C23 H23 120.3 . .
C24 C23 C22 119.4(6) . .
C24 C23 H23 120.3 . .
C23 C24 H24 119.8 . .
C23 C24 C25 120.5(7) . .
C25 C24 H24 119.8 . .
C24 C25 H25 120.1 . .
C26 C25 C24 119.8(7) . .
C26 C25 H25 120.1 . .
C21 C26 C25 120.0(6) . .
C21 C26 H26 120.0 . .
C25 C26 H26 120.0 . .
C8 C9 H9A 109.5 . .
C8 C9 H9B 109.5 . .
C8 C9 H9C 109.5 . .
H9A C9 H9B 109.5 . .
H9A C9 H9C 109.5 . .
H9B C9 H9C 109.5 . .

loop_
_geom_bond_atom_site_label_1
_geom_bond_atom_site_label_2
_geom_bond_distance
_geom_bond_site_symmetry_2
Zn1 O1 2.158(4) 4_556
Zn1 N2 2.230(5) .
Zn1 N1 2.007(5) .
Zn1 C1 1.974(6) .
S1 O1 1.483(4) .
S1 O2 1.456(4) .
S1 N1 1.572(4) .
S1 C5 1.780(6) .
N2 C3 1.512(7) .
N2 C19 1.491(6) .
N2 C12 1.526(7) .
N1 C4 1.476(6) .
C17 H17 0.9300 .
C17 C18 1.381(9) .
C17 C16 1.408(10) .
C5 C6 1.394(8) .
C5 C11 1.383(8) .
C3 H3A 0.9700 .
C3 H3B 0.9700 .
C3 C4 1.541(7) .
C4 H4 0.9800 .
C4 C12 1.554(7) .
C1 H1A 0.9700 .
C1 H1B 0.9700 .
C1 C2 1.524(9) .
C6 H6 0.9300 .
C6 C7 1.382(9) .
C18 H18 0.9300 .
C18 C13 1.389(9) .
C16 H16 0.9300 .
C16 C15 1.365(10) .
C19 H19 0.9800 .
C19 C21 1.511(8) .
C19 C20 1.534(8) .
C8 C7 1.392(10) .
C8 C10 1.364(9) .
C8 C9 1.517(9) .
C12 H12 0.9800 .
C12 C13 1.489(8) .
C22 H22 0.9300 .
C22 C21 1.381(8) .
C22 C23 1.401(9) .
C21 C26 1.380(9) .
C13 C14 1.403(9) .
C7 H7 0.9300 .
C15 H15 0.9300 .
C15 C14 1.387(9) .
C11 H11 0.9300 .
C11 C10 1.407(8) .
C2 H2A 0.9600 .
C2 H2B 0.9600 .
C2 H2C 0.9600 .
C10 H10 0.9300 .
C20 H20A 0.9600 .
C20 H20B 0.9600 .
C20 H20C 0.9600 .
C14 H14 0.9300 .
C23 H23 0.9300 .
C23 C24 1.369(11) .
C24 H24 0.9300 .
C24 C25 1.389(10) .
C25 H25 0.9300 .
C25 C26 1.388(9) .
C26 H26 0.9300 .
C9 H9A 0.9600 .
C9 H9B 0.9600 .
C9 H9C 0.9600 .
